data_1100183
loop_
_publ_author_name
T.Bach
H.Bergmann
K.Harms

_journal_name_full Angew.Chem.,Int.Ed.Engl.
_journal_page_first 2302
_journal_paper_doi 10.1002/1521-3773(20000703)39:13<2302::AID-ANIE2302>3.0.CO;2-6
_journal_volume 39
_journal_year 2000
_chemical_formula_moiety
;
C22 H37 N1 O3,C1 H2 Cl2
;
_chemical_formula_sum 'C23 H39 Cl2 N O3'
_chemical_name_systematic
;
Menthan-7-yl 2,4,7-trimethyl-2,4-trimethylene-5-pentane lactam-7-carboxylate d
ichloromethane solvate
;
_space_group_IT_number 19
_symmetry_cell_setting orthorhombic
_symmetry_Int_Tables_number 19
_symmetry_space_group_name_Hall 'P 2ac 2ab'
_symmetry_space_group_name_H-M 'P 21 21 21'
_cell_angle_alpha 90
_cell_angle_beta 90
_cell_angle_gamma 90
_cell_formula_units_Z 4
_cell_length_a 8.520(1)
_cell_length_b 12.123(1)
_cell_length_c 24.105(1)
_cell_volume 2489.756
_diffrn_ambient_temperature ?
_exptl_crystal_colour colorless.
_exptl_crystal_density_diffrn 1.196
_exptl_crystal_description Regular
_refine_ls_R_factor_gt 6.08
_refine_ls_wR_factor_gt 6.08
_cod_original_formula_sum 'C23 H39 Cl2 N1 O3'
_cod_database_code 1100183

loop_
_symmetry_equiv_pos_site_id
_symmetry_equiv_pos_as_xyz
1 x,y,z
2 1/2-x,-y,1/2+z
3 -x,1/2+y,1/2-z
4 1/2+x,1/2-y,-z

loop_
_atom_site_label
_atom_site_type_symbol
_atom_site_fract_x
_atom_site_fract_y
_atom_site_fract_z
Cl1 Cl 0.7129(3) 0.06368(17) 0.12892(10)
O1 O 0.0731(5) 0.2762(3) 0.02385(18)
C1 C 0.1525(7) 0.3614(4) 0.0277(2)
Cl2 Cl 0.8022(2) 0.26518(16) 0.18279(7)
N1 N 0.3080(6) 0.3602(3) 0.02144(17)
C2 C 0.4147(7) 0.4538(4) 0.0183(2)
H1 H 0.44680 0.46390 -0.02000
H2 H 0.50800 0.43740 0.03980
C3 C 0.3427(6) 0.5610(4) 0.0395(2)
C4 C 0.1747(7) 0.5669(4) 0.0192(2)
H3 H 0.17280 0.56290 -0.02100
H4 H 0.12850 0.63670 0.03020
C5 C 0.0786(6) 0.4719(4) 0.0434(2)
C6 C 0.0757(6) 0.4826(4) 0.1066(2)
H5 H 0.02120 0.41910 0.12160
H6 H 0.01450 0.54740 0.11610
C7 C 0.2352(5) 0.4917(3) 0.13543(18)
C8 C 0.3442(6) 0.5699(4) 0.10298(19)
H7 H 0.31690 0.64500 0.11290
H8 H 0.45080 0.55720 0.11560
C9 C -0.0905(7) 0.4746(5) 0.0216(3)
H9 H -0.08990 0.46770 -0.01800
H10 H -0.13870 0.54330 0.03180
H11 H -0.14880 0.41470 0.03750
C10 C 0.2105(8) 0.5388(4) 0.1945(2)
H12 H 0.13350 0.49530 0.21370
H13 H 0.17470 0.61370 0.19190
H14 H 0.30790 0.53650 0.21440
C11 C 0.4404(9) 0.6575(5) 0.0167(3)
H15 H 0.43320 0.65870 -0.02310
H16 H 0.54810 0.64840 0.02750
H17 H 0.40100 0.72570 0.03140
O2 O 0.4530(4) 0.3640(3) 0.13972(17)
C12 C 0.3164(6) 0.3808(4) 0.14475(18)
O3 O 0.2149(4) 0.3064(2) 0.16446(14)
C13 C 0.2707(6) 0.1980(3) 0.1809(2)
H18 H 0.38570 0.19780 0.18040
C14 C 0.2114(8) 0.1162(4) 0.1389(2)
H19 H 0.25440 0.13410 0.10270
H20 H 0.09800 0.12140 0.13650
C15 C 0.2574(7) -0.0023(4) 0.1543(2)
H21 H 0.37210 -0.00850 0.15320
C16 C 0.2022(8) -0.0262(4) 0.2130(2)
H22 H 0.08840 -0.02530 0.21380
H23 H 0.23670 -0.09940 0.22360
C17 C 0.2643(7) 0.0570(4) 0.2547(2)
H24 H 0.37800 0.05270 0.25580
H25 H 0.22490 0.03880 0.29130
C18 C 0.2146(6) 0.1754(4) 0.23965(19)
H26 H 0.09960 0.17640 0.23880
C19 C 0.1883(9) -0.0844(5) 0.1135(2)
H27 H 0.21910 -0.15770 0.12380
H28 H 0.22610 -0.06840 0.07690
H29 H 0.07590 -0.07890 0.11400
C20 C 0.2663(6) 0.2630(4) 0.2819(2)
H30 H 0.22630 0.33380 0.26830
C21 C 0.4432(7) 0.2761(6) 0.2880(3)
H31 H 0.46540 0.32430 0.31860
H32 H 0.48570 0.30710 0.25460
H33 H 0.48990 0.20530 0.29470
C22 C 0.1912(10) 0.2440(6) 0.3382(3)
H34 H 0.20780 0.30760 0.36120
H35 H 0.23790 0.18050 0.35540
H36 H 0.08060 0.23190 0.33360
C23 C 0.7525(8) 0.2036(5) 0.1206(2)
H37 H 0.83810 0.21260 0.09450
H38 H 0.66070 0.23990 0.10540
H39 H 0.332(5) 0.294(4) 0.0149(16)

loop_
_atom_type_symbol
_atom_type_radius_bond
C 0.68
H 0.23
Cl 0.99
N 0.68
O 0.68
